data_4134133
loop_
_publ_author_name
'Huang, Wei'
'Tang, Yongxing'
'Imler, Gregory H.'
'Parrish, Damon A.'
'Shreeve, Jean'ne M.'

_publ_section_title
;
 Nitrogen-Rich Tetrazolo[1,5-b]pyridazine: Promising Building Block for
 Advanced Energetic Materials.
;
_journal_name_full 'Journal of the American Chemical Society'
_journal_paper_doi 10.1021/jacs.0c00161
_journal_year 2020
_chemical_formula_moiety 'C4 H2 N10 O2'
_chemical_formula_sum 'C4 H2 N10 O2'
_chemical_formula_weight 222.16
_space_group_crystal_system monoclinic
_space_group_IT_number 14
_space_group_name_Hall '-P 2yn'
_space_group_name_H-M_alt 'P 1 21/n 1'
_atom_sites_solution_hydrogens geom
_audit_creation_method SHELXL-2014/7
_cell_angle_alpha 90
_cell_angle_beta 105.449(2)
_cell_angle_gamma 90
_cell_formula_units_Z 4
_cell_length_a 8.5532(10)
_cell_length_b 9.8822(11)
_cell_length_c 9.8764(11)
_cell_measurement_reflns_used 947
_cell_measurement_temperature 296(2)
_cell_measurement_theta_max 22.14
_cell_measurement_theta_min 2.80
_cell_volume 804.63(16)
_computing_cell_refinement 'Bruker APEX3 v2015.5-2 (Bruker, 2015)'
_computing_data_collection 'Bruker APEX3 v2015.5-2 (Bruker, 2015)'
_computing_data_reduction
;
Bruker SAINT v8.34A (Bruker, 2013), Bruker XPREP v2014/2 (Bruker, 2014)
;
_computing_molecular_graphics 'Bruker SHELXTL v2014/7 (Bruker, 2014)'
_computing_publication_material 'Bruker SHELXTL v2014/7 (Bruker, 2014)'
_computing_structure_refinement 'SHELXL-2014/7 (Sheldrick, 2014)'
_computing_structure_solution 'Bruker SHELXTL v2014/7 (Bruker, 2014)'
_diffrn_ambient_temperature 296(2)
_diffrn_measured_fraction_theta_full 1.000
_diffrn_measured_fraction_theta_max 0.980
_diffrn_measurement_device_type 'Bruker SMART APEX II CCD'
_diffrn_measurement_method '\w scans'
_diffrn_radiation_monochromator graphite
_diffrn_radiation_source 'fine focus sealed tube'
_diffrn_radiation_type MoK\a
_diffrn_radiation_wavelength 0.71073
_diffrn_reflns_av_R_equivalents 0.0814
_diffrn_reflns_av_unetI/netI 0.0952
_diffrn_reflns_Laue_measured_fraction_full 1.000
_diffrn_reflns_Laue_measured_fraction_max 0.980
_diffrn_reflns_limit_h_max 11
_diffrn_reflns_limit_h_min -11
_diffrn_reflns_limit_k_max 13
_diffrn_reflns_limit_k_min -13
_diffrn_reflns_limit_l_max 13
_diffrn_reflns_limit_l_min -13
_diffrn_reflns_number 9405
_diffrn_reflns_point_group_measured_fraction_full 1.000
_diffrn_reflns_point_group_measured_fraction_max 0.980
_diffrn_reflns_theta_full 25.242
_diffrn_reflns_theta_max 30.071
_diffrn_reflns_theta_min 2.805
_exptl_absorpt_coefficient_mu 0.153
_exptl_absorpt_correction_T_max 0.7460
_exptl_absorpt_correction_T_min 0.6506
_exptl_absorpt_correction_type multi-scan
_exptl_absorpt_process_details 'SADABS v2014/5 (Bruker, 2008)'
_exptl_crystal_colour 'clear brown'
_exptl_crystal_density_diffrn 1.834
_exptl_crystal_description block
_exptl_crystal_F_000 448
_exptl_crystal_size_max 0.063
_exptl_crystal_size_mid 0.041
_exptl_crystal_size_min 0.033
_refine_diff_density_max 0.194
_refine_diff_density_min -0.204
_refine_diff_density_rms 0.049
_refine_ls_extinction_method none
_refine_ls_goodness_of_fit_ref 1.006
_refine_ls_hydrogen_treatment constr
_refine_ls_matrix_type full
_refine_ls_number_parameters 145
_refine_ls_number_reflns 2306
_refine_ls_number_restraints 0
_refine_ls_restrained_S_all 1.006
_refine_ls_R_factor_all 0.1702
_refine_ls_R_factor_gt 0.0575
_refine_ls_shift/su_max 0.000
_refine_ls_shift/su_mean 0.000
_refine_ls_structure_factor_coef Fsqd
_refine_ls_weighting_details 'w=1/[\s^2^(Fo^2^)+(0.0450P)^2^+0.0668P] where P=(Fo^2^+2Fc^2^)/3'
_refine_ls_weighting_scheme calc
_refine_ls_wR_factor_gt 0.0966
_refine_ls_wR_factor_ref 0.1252
_reflns_Friedel_coverage 0.000
_reflns_number_gt 1027
_reflns_number_total 2306
_reflns_threshold_expression 'I > 2\s(I)'
_cod_data_source_file ja0c00161_si_002.cif
_cod_data_source_block shrv763
_cod_original_sg_symbol_H-M 'P 21/n'
_cod_database_code 4134133
_shelx_shelxl_version_number 2014/7
_shelx_space_group_comment
;
The symmetry employed for this shelxl refinement is uniquely defined
by the following loop, which should always be used as a source of
symmetry information in preference to the above space-group names.
They are only intended as comments.
;
_shelx_estimated_absorpt_t_min 0.990
_shelx_estimated_absorpt_t_max 0.995

loop_
_space_group_symop_operation_xyz
'x, y, z'
'-x+1/2, y+1/2, -z+1/2'
'-x, -y, -z'
'x-1/2, -y-1/2, z-1/2'

loop_
_atom_site_label
_atom_site_type_symbol
_atom_site_fract_x
_atom_site_fract_y
_atom_site_fract_z
_atom_site_U_iso_or_equiv
_atom_site_adp_type
_atom_site_occupancy
_atom_site_site_symmetry_order
_atom_site_calc_flag
_atom_site_refinement_flags_posn
_atom_site_refinement_flags_adp
O1 O 0.1204(2) 1.04338(18) 0.27942(19) 0.0531(5) Uani 1 1 d . .
O2 O 0.3676(2) 1.04620(19) 0.2641(2) 0.0557(5) Uani 1 1 d . .
N3 N 0.2589(3) 0.9949(2) 0.3054(2) 0.0408(5) Uani 1 1 d . .
C4 C 0.2939(3) 0.8760(2) 0.3898(2) 0.0339(6) Uani 1 1 d . .
C5 C 0.1771(3) 0.8102(2) 0.4417(2) 0.0348(6) Uani 1 1 d . .
N6 N 0.0235(2) 0.8465(2) 0.4196(2) 0.0498(6) Uani 1 1 d . .
H6A H -0.0125 0.9165 0.3692 0.060 Uiso 1 1 calc R U
H6B H -0.0404 0.8001 0.4557 0.060 Uiso 1 1 calc R U
C7 C 0.2318(3) 0.6915(2) 0.5290(2) 0.0350(6) Uani 1 1 d . .
N8 N 0.1103(2) 0.6276(2) 0.5759(2) 0.0448(6) Uani 1 1 d . .
N9 N 0.1633(2) 0.5250(3) 0.6518(2) 0.0434(6) Uani 1 1 d . .
N10 N 0.1960(3) 0.4342(3) 0.7201(3) 0.0570(7) Uani 1 1 d . .
N11 N 0.3782(2) 0.64391(19) 0.5659(2) 0.0383(5) Uani 1 1 d . .
N12 N 0.4830(2) 0.7143(2) 0.5123(2) 0.0363(5) Uani 1 1 d . .
N13 N 0.6419(2) 0.6789(2) 0.5420(2) 0.0447(6) Uani 1 1 d . .
N14 N 0.7050(2) 0.7668(2) 0.4754(2) 0.0476(6) Uani 1 1 d . .
N15 N 0.5955(2) 0.8585(2) 0.4032(2) 0.0430(5) Uani 1 1 d . .
C16 C 0.4545(3) 0.8237(2) 0.4277(2) 0.0330(6) Uani 1 1 d . .

loop_
_atom_site_aniso_label
_atom_site_aniso_U_11
_atom_site_aniso_U_22
_atom_site_aniso_U_33
_atom_site_aniso_U_23
_atom_site_aniso_U_13
_atom_site_aniso_U_12
O1 0.0432(11) 0.0464(11) 0.0648(13) 0.0077(10) 0.0057(9) 0.0053(9)
O2 0.0528(12) 0.0539(12) 0.0649(12) 0.0148(10) 0.0234(10) -0.0101(10)
N3 0.0396(13) 0.0364(13) 0.0448(13) -0.0020(11) 0.0085(11) -0.0042(11)
C4 0.0345(13) 0.0302(13) 0.0355(13) 0.0009(11) 0.0064(11) -0.0018(11)
C5 0.0303(13) 0.0348(14) 0.0382(13) -0.0040(12) 0.0074(11) -0.0022(11)
N6 0.0313(12) 0.0481(14) 0.0701(15) 0.0122(12) 0.0134(11) 0.0046(10)
C7 0.0342(13) 0.0372(14) 0.0352(13) -0.0022(12) 0.0121(11) -0.0063(11)
N8 0.0386(12) 0.0474(14) 0.0511(13) 0.0121(12) 0.0164(11) -0.0040(10)
N9 0.0391(12) 0.0473(14) 0.0490(14) 0.0005(12) 0.0209(11) -0.0038(11)
N10 0.0635(17) 0.0498(16) 0.0670(16) 0.0081(14) 0.0336(14) 0.0064(13)
N11 0.0323(12) 0.0372(13) 0.0465(12) 0.0049(10) 0.0122(10) -0.0038(10)
N12 0.0287(11) 0.0373(13) 0.0436(12) 0.0012(10) 0.0112(9) -0.0024(9)
N13 0.0276(11) 0.0494(14) 0.0584(14) 0.0042(12) 0.0135(10) 0.0040(10)
N14 0.0370(12) 0.0493(14) 0.0600(15) 0.0005(12) 0.0191(12) -0.0002(11)
N15 0.0369(12) 0.0461(14) 0.0497(13) -0.0006(11) 0.0180(11) -0.0067(11)
C16 0.0349(14) 0.0330(14) 0.0322(13) -0.0031(11) 0.0111(11) -0.0064(11)

loop_
_atom_type_symbol
_atom_type_description
_atom_type_scat_dispersion_real
_atom_type_scat_dispersion_imag
_atom_type_scat_source
C C 0.0033 0.0016 'International Tables Vol C Tables 4.2.6.8 and 6.1.1.4'
H H 0.0000 0.0000 'International Tables Vol C Tables 4.2.6.8 and 6.1.1.4'
N N 0.0061 0.0033 'International Tables Vol C Tables 4.2.6.8 and 6.1.1.4'
O O 0.0106 0.0060 'International Tables Vol C Tables 4.2.6.8 and 6.1.1.4'

loop_
_geom_angle_atom_site_label_1
_geom_angle_atom_site_label_2
_geom_angle_atom_site_label_3
_geom_angle
O2 N3 O1 122.8(2)
O2 N3 C4 118.5(2)
O1 N3 C4 118.7(2)
C5 C4 C16 118.0(2)
C5 C4 N3 122.6(2)
C16 C4 N3 119.4(2)
N6 C5 C4 126.1(2)
N6 C5 C7 117.6(2)
C4 C5 C7 116.3(2)
C5 N6 H6A 120.0
C5 N6 H6B 120.0
H6A N6 H6B 120.0
N11 C7 N8 119.5(2)
N11 C7 C5 126.3(2)
N8 C7 C5 114.3(2)
N9 N8 C7 112.1(2)
N10 N9 N8 173.6(2)
C7 N11 N12 113.33(19)
N11 N12 C16 128.87(19)
N11 N12 N13 120.9(2)
C16 N12 N13 110.19(19)
N14 N13 N12 104.3(2)
N13 N14 N15 113.13(19)
C16 N15 N14 105.14(19)
N15 C16 N12 107.2(2)
N15 C16 C4 135.6(2)
N12 C16 C4 117.2(2)

loop_
_geom_bond_atom_site_label_1
_geom_bond_atom_site_label_2
_geom_bond_distance
O1 N3 1.240(3)
O2 N3 1.221(2)
N3 C4 1.426(3)
C4 C5 1.398(3)
C4 C16 1.422(3)
C5 N6 1.323(3)
C5 C7 1.457(3)
N6 H6A 0.8600
N6 H6B 0.8600
C7 N11 1.296(3)
C7 N8 1.396(3)
N8 N9 1.271(3)
N9 N10 1.112(3)
N11 N12 1.348(2)
N12 C16 1.348(3)
N12 N13 1.358(2)
N13 N14 1.291(3)
N14 N15 1.360(3)
N15 C16 1.337(3)

loop_
_geom_hbond_atom_site_label_D
_geom_hbond_atom_site_label_H
_geom_hbond_atom_site_label_A
_geom_hbond_distance_DH
_geom_hbond_distance_HA
_geom_hbond_distance_DA
_geom_hbond_angle_DHA
_geom_hbond_site_symmetry_A
N6 H6A O1 0.86 2.05 2.646(3) 126.1 .
N6 H6B N14 0.86 2.26 3.024(3) 147.8 1_455

loop_
_geom_torsion_atom_site_label_1
_geom_torsion_atom_site_label_2
_geom_torsion_atom_site_label_3
_geom_torsion_atom_site_label_4
_geom_torsion
O2 N3 C4 C5 -179.9(2)
O1 N3 C4 C5 1.5(3)
O2 N3 C4 C16 2.3(3)
O1 N3 C4 C16 -176.2(2)
C16 C4 C5 N6 178.5(2)
N3 C4 C5 N6 0.7(4)
C16 C4 C5 C7 -0.9(3)
N3 C4 C5 C7 -178.7(2)
N6 C5 C7 N11 -177.5(2)
C4 C5 C7 N11 2.0(3)
N6 C5 C7 N8 1.9(3)
C4 C5 C7 N8 -178.69(19)
N11 C7 N8 N9 -0.5(3)
C5 C7 N8 N9 -179.9(2)
N8 C7 N11 N12 179.38(19)
C5 C7 N11 N12 -1.3(3)
C7 N11 N12 C16 -0.4(3)
C7 N11 N12 N13 179.2(2)
N11 N12 N13 N14 -179.59(19)
C16 N12 N13 N14 0.0(3)
N12 N13 N14 N15 0.0(3)
N13 N14 N15 C16 -0.1(3)
N14 N15 C16 N12 0.1(2)
N14 N15 C16 C4 177.8(3)
N11 N12 C16 N15 179.5(2)
N13 N12 C16 N15 -0.1(3)
N11 N12 C16 C4 1.3(3)
N13 N12 C16 C4 -178.32(19)
C5 C4 C16 N15 -178.1(2)
N3 C4 C16 N15 -0.3(4)
C5 C4 C16 N12 -0.5(3)
N3 C4 C16 N12 177.34(19)
